data_1000270
loop_
_publ_author_name
'Benchrifa, R'
'de Pape, R'

_publ_section_title
;
Isotypism of the triclinic Tl~8~Mo~10~O~34~ and (NH~4~)~8~Mo~10~O~34~
molybdates
;
_journal_coden_ASTM ACSCEE
_journal_name_full 'Acta Crystallographica C (39,1983-)'
_journal_page_first 728
_journal_page_last 728
_journal_volume 46
_journal_year 1990
_chemical_formula_structural 'Tl8 Mo10 O34'
_chemical_formula_sum 'Mo10 O34 Tl8'
_chemical_name_systematic 'Octathallium 34-oxo-decamolybdate'
_space_group_IT_number 2
_symmetry_cell_setting triclinic
_symmetry_Int_Tables_number 2
_symmetry_space_group_name_Hall '-P 1'
_symmetry_space_group_name_H-M 'P -1'
_cell_angle_alpha 97.68(5)
_cell_angle_beta 118.76(5)
_cell_angle_gamma 99.81(5)
_cell_formula_units_Z 1
_cell_length_a 7.703(5)
_cell_length_b 10.703(7)
_cell_length_c 12.216(7)
_cell_volume 842.5
_cod_database_code 1000270

loop_
_symmetry_equiv_pos_as_xyz
x,y,z
-x,-y,-z

loop_
_atom_site_label
_atom_site_type_symbol
_atom_site_symmetry_multiplicity
_atom_site_Wyckoff_symbol
_atom_site_fract_x
_atom_site_fract_y
_atom_site_fract_z
_atom_site_occupancy
_atom_site_attached_hydrogens
_atom_site_calc_flag
Mo1 Mo6+ 2 i 0.1064(3) 0.2390(2) 0.1731(2) 1. 0 d
Mo2 Mo6+ 2 i 0.4802(3) 0.5753(2) 0.2750(2) 1. 0 d
Mo3 Mo6+ 2 i 0.2380(3) 0.4773(2) 0.4244(2) 1. 0 d
Mo4 Mo6+ 2 i 0.6521(3) 0.8184(2) 0.5259(2) 1. 0 d
Mo5 Mo6+ 2 i -0.2237(3) -0.0651(2) 0.1731(2) 1. 0 d
O1 O2- 2 i 0.119(2) 0.297(1) 0.367(2) 1. 0 d
O2 O2- 2 i -0.058(3) 0.070(1) 0.150(2) 1. 0 d
O3 O2- 2 i 0.357(3) 0.177(1) 0.327(2) 1. 0 d
O4 O2- 2 i 0.305(2) 0.416(1) 0.276(2) 1. 0 d
O5 O2- 2 i 0.185(3) 0.213(2) 0.072(2) 1. 0 d
O6 O2- 2 i -0.095(3) 0.307(2) 0.103(2) 1. 0 d
O7 O2- 2 i 0.484(2) 0.609(1) 0.459(2) 1. 0 d
O8 O2- 2 i 0.549(3) 0.506(1) 0.167(2) 1. 0 d
O9 O2- 2 i 0.284(3) 0.631(2) 0.183(2) 1. 0 d
O10 O2- 2 i 0.273(2) 0.516(1) 0.577(2) 1. 0 d
O11 O2- 2 i 0.680(2) 0.728(1) 0.375(2) 1. 0 d
O12 O2- 2 i 0.046(3) 0.543(2) 0.330(2) 1. 0 d
O13 O2- 2 i 0.862(2) 0.952(1) 0.578(2) 1. 0 d
O14 O2- 2 i 0.434(3) 0.863(2) 0.427(2) 1. 0 d
O15 O2- 2 i -0.099(3) -0.187(2) 0.221(2) 1. 0 d
O16 O2- 2 i -0.299(3) -0.002(2) 0.279(2) 1. 0 d
O17 O2- 2 i -0.455(3) -0.135(2) 0.027(2) 1. 0 d
Tl1 Tl1+ 2 i 0.3549(2) 0.7320(1) 0.7801(1) 1. 0 d
Tl2 Tl1+ 2 i 0.2896(2) 0.9071(1) 0.1832(1) 1. 0 d
Tl3 Tl1+ 2 i 0.0986(2) 0.8151(1) 0.4752(1) 1. 0 d
Tl4 Tl1+ 2 i 0.1653(1) 0.4281(1) 0.9163(1) 1. 0 d

loop_
_atom_type_symbol
_atom_type_oxidation_number
Mo6+ 6.000
O2- -2.000
Tl1+ 1.000
